data_1548888
loop_
_publ_author_name
'Kalelkar, Pranav P.'
'Collard, David M.'

_publ_section_title
;
 Thiol-substituted copolylactide: synthesis, characterization and
 post-polymerization modification using thiol--ene chemistry
;
_journal_issue 8
_journal_name_full 'Polymer Chemistry'
_journal_page_first 1022
_journal_paper_doi 10.1039/C7PY01930K
_journal_volume 9
_journal_year 2018
_chemical_formula_moiety 'C22 H24 O6 S2'
_chemical_formula_sum 'C22 H24 O6 S2'
_chemical_formula_weight 448.53
_space_group_crystal_system triclinic
_space_group_IT_number 2
_space_group_name_Hall '-P 1'
_space_group_name_H-M_alt 'P -1'
_symmetry_space_group_name_Hall '-P 1'
_symmetry_space_group_name_H-M 'P -1'
_atom_sites_solution_hydrogens geom
_atom_sites_solution_primary dual
_audit_creation_date 2016-07-21
_audit_creation_method
;
Olex2 1.2-dev
(compiled 2016.07.08 svn.r3311 for OlexSys, GUI svn.r5203)
;
_audit_update_record
;
2017-11-17 deposited with the CCDC.
2018-01-30 downloaded from the CCDC.
;
_cell_angle_alpha 91.1515(18)
_cell_angle_beta 93.4047(17)
_cell_angle_gamma 100.6667(17)
_cell_formula_units_Z 1
_cell_length_a 5.5834(9)
_cell_length_b 7.3620(11)
_cell_length_c 12.537(2)
_cell_measurement_reflns_used 5170
_cell_measurement_temperature 100(2)
_cell_measurement_theta_max 30.46
_cell_measurement_theta_min 2.817
_cell_volume 505.28(14)
_computing_cell_refinement 'SAINT v8.34A (Bruker, 2013)'
_computing_data_collection 'APEX2 v2014.11 (Bruker, 2014)'
_computing_data_reduction 'SAINT v8.34A (Bruker, 2013)'
_computing_molecular_graphics 'Olex2 (Dolomanov et al., 2009)'
_computing_publication_material 'Olex2 (Dolomanov et al., 2009)'
_computing_structure_refinement 'SHELXL-2014/7 (Sheldrick, 2014)'
_computing_structure_solution 'SHELXT-2014/4 (Sheldrick, 2015)'
_diffrn_ambient_temperature 100(2)
_diffrn_detector_area_resol_mean 512
_diffrn_measured_fraction_theta_full 0.999
_diffrn_measured_fraction_theta_max 0.995
_diffrn_measurement_device_type 'Bruker APEX-II CCD'
_diffrn_measurement_method '\f and \w scans'
_diffrn_radiation_monochromator graphite
_diffrn_radiation_type MoK\a
_diffrn_radiation_wavelength 0.71073
_diffrn_reflns_av_R_equivalents 0.0253
_diffrn_reflns_av_unetI/netI 0.0252
_diffrn_reflns_Laue_measured_fraction_full 0.999
_diffrn_reflns_Laue_measured_fraction_max 0.995
_diffrn_reflns_limit_h_max 7
_diffrn_reflns_limit_h_min -7
_diffrn_reflns_limit_k_max 10
_diffrn_reflns_limit_k_min -10
_diffrn_reflns_limit_l_max 17
_diffrn_reflns_limit_l_min -17
_diffrn_reflns_number 8401
_diffrn_reflns_point_group_measured_fraction_full 0.999
_diffrn_reflns_point_group_measured_fraction_max 0.995
_diffrn_reflns_theta_full 26.000
_diffrn_reflns_theta_max 29.573
_diffrn_reflns_theta_min 1.628
_diffrn_source 'fine-focus sealed tube'
_diffrn_source_current 35
_diffrn_source_voltage 45
_diffrn_standards_number 0
_exptl_absorpt_coefficient_mu 0.302
_exptl_absorpt_correction_T_max 0.7461
_exptl_absorpt_correction_T_min 0.6882
_exptl_absorpt_correction_type multi-scan
_exptl_absorpt_process_details
;
SADABS-2014/5 (Bruker,2014/5) was used for absorption correction.
wR2(int) was 0.0731 before and 0.0389 after correction.
The Ratio of minimum to maximum transmission is 0.9224.
The \l/2 correction factor is 0.00150.
;
_exptl_crystal_colour colourless
_exptl_crystal_colour_primary colourless
_exptl_crystal_density_diffrn 1.474
_exptl_crystal_description prism
_exptl_crystal_F_000 236
_exptl_crystal_recrystallization_method 'The material was recrystallised from --- by as supplied'
_exptl_crystal_size_max 0.658
_exptl_crystal_size_mid 0.566
_exptl_crystal_size_min 0.559
_refine_diff_density_max 0.449
_refine_diff_density_min -0.257
_refine_diff_density_rms 0.062
_refine_ls_extinction_method none
_refine_ls_goodness_of_fit_ref 1.062
_refine_ls_hydrogen_treatment constr
_refine_ls_matrix_type full
_refine_ls_number_parameters 137
_refine_ls_number_reflns 2818
_refine_ls_number_restraints 0
_refine_ls_restrained_S_all 1.062
_refine_ls_R_factor_all 0.0374
_refine_ls_R_factor_gt 0.0336
_refine_ls_shift/su_max 0.000
_refine_ls_shift/su_mean 0.000
_refine_ls_structure_factor_coef Fsqd
_refine_ls_weighting_details 'w=1/[\s^2^(Fo^2^)+(0.0393P)^2^+0.3110P] where P=(Fo^2^+2Fc^2^)/3'
_refine_ls_weighting_scheme calc
_refine_ls_wR_factor_gt 0.0839
_refine_ls_wR_factor_ref 0.0871
_reflns_Friedel_coverage 0.000
_reflns_number_gt 2568
_reflns_number_total 2818
_reflns_threshold_expression 'I > 2\s(I)'
_cod_data_source_file c7py01930k2.cif
_cod_data_source_block thiol-lactide
_cod_depositor_comments 'Adding full bibliography for 1548888.cif.'
_cod_original_cell_volume 505.29(14)
_cod_database_code 1548888
_shelx_space_group_comment
;
The symmetry employed for this shelxl refinement is uniquely defined
by the following loop, which should always be used as a source of
symmetry information in preference to the above space-group names.
They are only intended as comments.
;
_shelx_estimated_absorpt_t_max 0.849
_shelx_estimated_absorpt_t_min 0.826
_olex2_refinement_description
;
1. Fixed Uiso
 At 1.2 times of:
  All C(H) groups, All C(H,H) groups
 At 1.5 times of:
  All C(H,H,H) groups
2.a Ternary CH refined with riding coordinates:
 C2(H2)
2.b Secondary CH2 refined with riding coordinates:
 C3(H3A,H3B), C4(H4A,H4B)
2.c Aromatic/amide H refined with riding coordinates:
 C10(H10), C9(H9), C7(H7), C6(H6)
2.d Idealised Me refined as rotating group:
 C11(H11A,H11B,H11C)
;
_shelx_shelxl_version_number 2014/7
_olex2_diffrn_ambient_temperature_device 'Oxford Cryosystems'
_olex2_exptl_crystal_mounting_method 'The crystal was mounted on a loop with paratone oil'
_olex2_submission_original_sample_id thiol-lactide
_olex2_submission_special_instructions 'No special instructions were received'

loop_
_space_group_symop_operation_xyz
'x, y, z'
'-x, -y, -z'

loop_
_atom_site_label
_atom_site_type_symbol
_atom_site_fract_x
_atom_site_fract_y
_atom_site_fract_z
_atom_site_U_iso_or_equiv
_atom_site_adp_type
_atom_site_occupancy
_atom_site_site_symmetry_order
_atom_site_calc_flag
_atom_site_refinement_flags_posn
S1 S 0.34478(5) 0.15406(4) 0.20403(2) 0.01422(9) Uani 1 1 d .
O2 O 0.47609(16) -0.16021(11) 0.06287(6) 0.01243(17) Uani 1 1 d .
O1 O 0.10934(16) -0.26105(13) -0.01398(7) 0.01682(19) Uani 1 1 d .
O3 O 1.18274(17) 0.82994(13) 0.42835(7) 0.0191(2) Uani 1 1 d .
C5 C 0.6133(2) 0.51429(15) 0.23632(9) 0.0112(2) Uani 1 1 d .
C1 C 0.2927(2) -0.14495(16) -0.00811(9) 0.0112(2) Uani 1 1 d .
C2 C 0.6724(2) -0.00659(15) 0.08863(9) 0.0106(2) Uani 1 1 d .
H2 H 0.8272 -0.0564 0.0958 0.013 Uiso 1 1 calc R
C10 C 0.8398(2) 0.58573(16) 0.19742(9) 0.0117(2) Uani 1 1 d .
H10 H 0.8682 0.5608 0.1251 0.014 Uiso 1 1 calc R
C9 C 1.0244(2) 0.69267(16) 0.26301(9) 0.0131(2) Uani 1 1 d .
H9 H 1.1767 0.7414 0.2351 0.016 Uiso 1 1 calc R
C3 C 0.6321(2) 0.07427(16) 0.19824(9) 0.0116(2) Uani 1 1 d .
H3A H 0.7673 0.1792 0.2175 0.014 Uiso 1 1 calc R
H3B H 0.6385 -0.0213 0.2523 0.014 Uiso 1 1 calc R
C7 C 0.7588(2) 0.66372(17) 0.40895(9) 0.0147(2) Uani 1 1 d .
H7 H 0.7291 0.6918 0.4807 0.018 Uiso 1 1 calc R
C6 C 0.5751(2) 0.55742(17) 0.34200(9) 0.0136(2) Uani 1 1 d .
H6 H 0.4203 0.5133 0.3690 0.016 Uiso 1 1 calc R
C8 C 0.9868(2) 0.72867(16) 0.36961(9) 0.0132(2) Uani 1 1 d .
C4 C 0.4190(2) 0.39479(16) 0.16433(10) 0.0131(2) Uani 1 1 d .
H4A H 0.4740 0.3973 0.0907 0.016 Uiso 1 1 calc R
H4B H 0.2687 0.4483 0.1633 0.016 Uiso 1 1 calc R
C11 C 1.1752(3) 0.8296(2) 0.54218(11) 0.0233(3) Uani 1 1 d .
H11A H 1.0472 0.8948 0.5638 0.035 Uiso 1 1 calc GR
H11B H 1.3335 0.8921 0.5751 0.035 Uiso 1 1 calc GR
H11C H 1.1400 0.7018 0.5656 0.035 Uiso 1 1 calc GR

loop_
_atom_site_aniso_label
_atom_site_aniso_U_11
_atom_site_aniso_U_22
_atom_site_aniso_U_33
_atom_site_aniso_U_23
_atom_site_aniso_U_13
_atom_site_aniso_U_12
S1 0.01163(14) 0.01123(14) 0.01949(15) -0.00118(10) 0.00526(10) 0.00016(10)
O2 0.0158(4) 0.0086(4) 0.0117(4) 0.0010(3) -0.0007(3) -0.0002(3)
O1 0.0154(4) 0.0165(4) 0.0163(4) 0.0001(3) 0.0037(3) -0.0036(3)
O3 0.0193(4) 0.0196(5) 0.0173(4) -0.0069(3) -0.0050(3) 0.0034(4)
C5 0.0128(5) 0.0084(5) 0.0130(5) 0.0005(4) 0.0007(4) 0.0037(4)
C1 0.0127(5) 0.0111(5) 0.0099(5) -0.0015(4) 0.0038(4) 0.0021(4)
C2 0.0102(5) 0.0097(5) 0.0117(5) 0.0001(4) 0.0001(4) 0.0013(4)
C10 0.0145(5) 0.0104(5) 0.0109(5) -0.0002(4) 0.0022(4) 0.0036(4)
C9 0.0134(5) 0.0108(5) 0.0152(5) -0.0002(4) 0.0022(4) 0.0024(4)
C3 0.0124(5) 0.0117(5) 0.0108(5) 0.0006(4) -0.0001(4) 0.0025(4)
C7 0.0212(6) 0.0141(5) 0.0105(5) 0.0005(4) 0.0029(4) 0.0068(4)
C6 0.0150(5) 0.0133(5) 0.0133(5) 0.0015(4) 0.0039(4) 0.0038(4)
C8 0.0160(5) 0.0098(5) 0.0141(5) -0.0015(4) -0.0025(4) 0.0047(4)
C4 0.0118(5) 0.0102(5) 0.0172(5) -0.0009(4) -0.0006(4) 0.0027(4)
C11 0.0337(7) 0.0207(6) 0.0162(6) -0.0061(5) -0.0101(5) 0.0116(6)

loop_
_atom_type_symbol
_atom_type_description
_atom_type_scat_dispersion_real
_atom_type_scat_dispersion_imag
_atom_type_scat_source
C C 0.0033 0.0016 'International Tables Vol C Tables 4.2.6.8 and 6.1.1.4'
H H 0.0000 0.0000 'International Tables Vol C Tables 4.2.6.8 and 6.1.1.4'
O O 0.0106 0.0060 'International Tables Vol C Tables 4.2.6.8 and 6.1.1.4'
S S 0.1246 0.1234 'International Tables Vol C Tables 4.2.6.8 and 6.1.1.4'

loop_
_geom_angle_atom_site_label_1
_geom_angle_atom_site_label_2
_geom_angle_atom_site_label_3
_geom_angle
_geom_angle_site_symmetry_1
_geom_angle_site_symmetry_3
C3 S1 C4 103.53(5) . .
C1 O2 C2 121.08(9) . .
C8 O3 C11 117.27(11) . .
C10 C5 C4 119.84(10) . .
C6 C5 C10 118.15(11) . .
C6 C5 C4 122.01(10) . .
O2 C1 C2 119.68(10) . 2_655
O1 C1 O2 119.91(11) . .
O1 C1 C2 120.07(10) . 2_655
O2 C2 C1 116.16(9) . 2_655
O2 C2 H2 107.5 . .
O2 C2 C3 107.88(9) . .
C1 C2 H2 107.5 2_655 .
C1 C2 C3 109.92(9) 2_655 .
C3 C2 H2 107.5 . .
C5 C10 H10 119.5 . .
C9 C10 C5 120.96(10) . .
C9 C10 H10 119.5 . .
C10 C9 H9 119.9 . .
C10 C9 C8 120.23(11) . .
C8 C9 H9 119.9 . .
S1 C3 H3A 108.8 . .
S1 C3 H3B 108.8 . .
C2 C3 S1 113.94(8) . .
C2 C3 H3A 108.8 . .
C2 C3 H3B 108.8 . .
H3A C3 H3B 107.7 . .
C6 C7 H7 120.3 . .
C6 C7 C8 119.43(10) . .
C8 C7 H7 120.3 . .
C5 C6 H6 119.2 . .
C7 C6 C5 121.55(11) . .
C7 C6 H6 119.2 . .
O3 C8 C9 115.66(11) . .
O3 C8 C7 124.75(11) . .
C9 C8 C7 119.59(11) . .
S1 C4 H4A 108.7 . .
S1 C4 H4B 108.7 . .
C5 C4 S1 114.06(8) . .
C5 C4 H4A 108.7 . .
C5 C4 H4B 108.7 . .
H4A C4 H4B 107.6 . .
O3 C11 H11A 109.5 . .
O3 C11 H11B 109.5 . .
O3 C11 H11C 109.5 . .
H11A C11 H11B 109.5 . .
H11A C11 H11C 109.5 . .
H11B C11 H11C 109.5 . .

loop_
_geom_bond_atom_site_label_1
_geom_bond_atom_site_label_2
_geom_bond_distance
_geom_bond_site_symmetry_2
S1 C3 1.8122(12) .
S1 C4 1.8299(12) .
O2 C1 1.3383(14) .
O2 C2 1.4383(14) .
O1 C1 1.2037(14) .
O3 C8 1.3696(15) .
O3 C11 1.4303(16) .
C5 C10 1.3972(16) .
C5 C6 1.3940(15) .
C5 C4 1.5047(16) .
C1 C2 1.5133(16) 2_655
C2 C1 1.5133(16) 2_655
C2 H2 1.0000 .
C2 C3 1.5319(15) .
C10 H10 0.9500 .
C10 C9 1.3894(16) .
C9 H9 0.9500 .
C9 C8 1.3929(16) .
C3 H3A 0.9900 .
C3 H3B 0.9900 .
C7 H7 0.9500 .
C7 C6 1.3937(17) .
C7 C8 1.3969(17) .
C6 H6 0.9500 .
C4 H4A 0.9900 .
C4 H4B 0.9900 .
C11 H11A 0.9800 .
C11 H11B 0.9800 .
C11 H11C 0.9800 .

loop_
_geom_torsion_atom_site_label_1
_geom_torsion_atom_site_label_2
_geom_torsion_atom_site_label_3
_geom_torsion_atom_site_label_4
_geom_torsion
_geom_torsion_site_symmetry_1
_geom_torsion_site_symmetry_4
O2 C2 C3 S1 -59.29(10) . .
C5 C10 C9 C8 0.75(17) . .
C1 O2 C2 C1 -19.89(15) . 2_655
C1 O2 C2 C3 103.99(11) . .
C1 C2 C3 S1 68.28(11) 2_655 .
C2 O2 C1 O1 -166.06(10) . .
C2 O2 C1 C2 20.57(16) . 2_655
C10 C5 C6 C7 -2.04(17) . .
C10 C5 C4 S1 113.17(11) . .
C10 C9 C8 O3 177.81(10) . .
C10 C9 C8 C7 -2.90(17) . .
C3 S1 C4 C5 -60.13(9) . .
C6 C5 C10 C9 1.70(17) . .
C6 C5 C4 S1 -66.94(13) . .
C6 C7 C8 O3 -178.22(11) . .
C6 C7 C8 C9 2.56(17) . .
C8 C7 C6 C5 -0.08(18) . .
C4 S1 C3 C2 -89.00(9) . .
C4 C5 C10 C9 -178.41(10) . .
C4 C5 C6 C7 178.08(11) . .
C11 O3 C8 C9 -164.19(11) . .
C11 O3 C8 C7 16.56(17) . .
